data_4312703
loop_
_publ_author_name
'Dana J. Eisler'
'Richard J. Puddephatt'

_publ_section_title
;
 Tetraphosphinitoresorcinarene Complexes: Cationic Silver(I) and Copper(I)
 Halide Complexes as Mercurate(II) Anion Receptors
;
_journal_name_full 'Inorganic Chemistry'
_journal_page_first 8192
_journal_page_last 8202
_journal_paper_doi 10.1021/ic034822j
_journal_volume 42
_journal_year 2003
_chemical_formula_sum 'C285 H242 Cl8 Cu4 Hg2 I8 O24 P8'
_chemical_formula_weight 6252.69
_chemical_name_systematic
; 
 ? 
;
_space_group_IT_number 14
_symmetry_cell_setting monoclinic
_symmetry_space_group_name_Hall '-P 2yn'
_symmetry_space_group_name_H-M 'P 1 21/n 1'
_atom_sites_solution_hydrogens geom
_atom_sites_solution_primary direct
_atom_sites_solution_secondary difmap
_audit_creation_method SHELXL-97
_cell_angle_alpha 90.00
_cell_angle_beta 109.2430(10)
_cell_angle_gamma 90.00
_cell_formula_units_Z 2
_cell_length_a 26.4290(2)
_cell_length_b 18.6148(2)
_cell_length_c 32.9030(3)
_cell_measurement_temperature 200(2)
_cell_volume 15282.9(3)
_computing_cell_refinement 'Nonius DENZO'
_computing_data_collection 'Nonius COLLECT'
_computing_data_reduction 'Nonius DENZO'
_computing_molecular_graphics 'Bruker SHELXTL'
_computing_publication_material 'Bruker SHELXTL'
_computing_structure_refinement 'SHELXL-97 (Sheldrick, 1997)'
_computing_structure_solution 'SHELXS-97 (Sheldrick, 1990)'
_diffrn_ambient_temperature 200(2)
_diffrn_measured_fraction_theta_full 0.981
_diffrn_measured_fraction_theta_max 0.981
_diffrn_measurement_device_type 'Nonius Kappa CCD'
_diffrn_measurement_method 'phi\omega scans'
_diffrn_radiation_monochromator graphite
_diffrn_radiation_source 'fine-focus sealed tube'
_diffrn_radiation_type MoK\a
_diffrn_radiation_wavelength 0.71073
_diffrn_reflns_av_R_equivalents 0.133
_diffrn_reflns_av_sigmaI/netI 0.0963
_diffrn_reflns_limit_h_max 31
_diffrn_reflns_limit_h_min -31
_diffrn_reflns_limit_k_max 21
_diffrn_reflns_limit_k_min -21
_diffrn_reflns_limit_l_max 38
_diffrn_reflns_limit_l_min -38
_diffrn_reflns_number 104862
_diffrn_reflns_theta_full 24.76
_diffrn_reflns_theta_max 24.76
_diffrn_reflns_theta_min 2.55
_exptl_absorpt_coefficient_mu 2.249
_exptl_absorpt_correction_T_max 0.8063
_exptl_absorpt_correction_T_min 0.2833
_exptl_absorpt_correction_type integration
_exptl_crystal_colour 'pale yellow'
_exptl_crystal_density_diffrn 1.359
_exptl_crystal_density_method 'not measured'
_exptl_crystal_description prism
_exptl_crystal_F_000 6200
_exptl_crystal_size_max 0.75
_exptl_crystal_size_mid 0.18
_exptl_crystal_size_min 0.10
_refine_diff_density_max 2.181
_refine_diff_density_min -1.544
_refine_diff_density_rms 0.185
_refine_ls_extinction_method none
_refine_ls_goodness_of_fit_ref 1.059
_refine_ls_hydrogen_treatment mixed
_refine_ls_matrix_type full
_refine_ls_number_parameters 1331
_refine_ls_number_reflns 25721
_refine_ls_number_restraints 370
_refine_ls_restrained_S_all 1.055
_refine_ls_R_factor_all 0.1324
_refine_ls_R_factor_gt 0.0803
_refine_ls_shift/su_max 0.003
_refine_ls_shift/su_mean 0.000
_refine_ls_structure_factor_coef Fsqd
_refine_ls_weighting_details 'calc w=1/[\s^2^(Fo^2^)+(0.1330P)^2^+92.8546P] where P=(Fo^2^+2Fc^2^)/3'
_refine_ls_weighting_scheme calc
_refine_ls_wR_factor_gt 0.2356
_refine_ls_wR_factor_ref 0.2634
_reflns_number_gt 15871
_reflns_number_total 25721
_reflns_threshold_expression >2sigma(I)
_cod_data_source_file ic034822jsi20030714_034926_5.cif
_cod_data_source_block 9b
_cod_depositor_comments
;
The following automatic conversions were performed:

'_symmetry_cell_setting' value 'Monoclinic' changed to 'monoclinic'
according to the built-in table from CIF Core dictionary named
'cif_core.dic' version 2.4.1 from 2010-06-29.

Automatic conversion script
Id: cif_fix_values 1646 2011-03-28 12:23:43Z adriana 
;
_cod_original_cell_volume 15282.9(2)
_cod_database_code 4312703

loop_
_symmetry_equiv_pos_as_xyz
'x, y, z'
'-x+1/2, y+1/2, -z+1/2'
'-x, -y, -z'
'x-1/2, -y-1/2, z-1/2'

loop_
_atom_site_label
_atom_site_type_symbol
_atom_site_fract_x
_atom_site_fract_y
_atom_site_fract_z
_atom_site_U_iso_or_equiv
_atom_site_adp_type
_atom_site_occupancy
_atom_site_symmetry_multiplicity
_atom_site_calc_flag
_atom_site_refinement_flags
_atom_site_disorder_assembly
_atom_site_disorder_group
Hg1 Hg -0.00390(2) 0.95968(3) 0.444806(18) 0.05686(18) Uani 1 1 d . . .
Cu1 Cu 0.18916(6) 1.04391(7) 0.60139(4) 0.0394(3) Uani 1 1 d . . .
Cu2 Cu 0.17711(5) 0.93036(8) 0.47528(5) 0.0412(3) Uani 1 1 d . A .
I1 I -0.09650(3) 0.92820(5) 0.37713(3) 0.0491(2) Uani 1 1 d . . .
I2 I 0.07630(3) 0.90872(5) 0.41537(3) 0.0521(2) Uani 1 1 d . . .
I3 I 0.13949(3) 0.99026(5) 0.52852(3) 0.0532(2) Uani 1 1 d . . .
I4 I 0.00123(3) 1.10363(4) 0.47375(3) 0.0497(2) Uani 1 1 d . . .
P1 P 0.22742(12) 1.14861(15) 0.59602(9) 0.0350(6) Uani 1 1 d . . .
P2 P 0.21567(12) 1.00685(16) 0.44170(9) 0.0384(7) Uani 1 1 d D . .
P3 P 0.21147(12) 0.82071(16) 0.49381(9) 0.0367(7) Uani 1 1 d . . .
P4 P 0.23133(12) 0.96179(15) 0.65052(9) 0.0355(6) Uani 1 1 d . . .
O1Q O 0.2899(3) 1.1438(4) 0.5980(2) 0.0406(18) Uani 1 1 d . . .
O2Q O 0.2794(3) 1.0251(4) 0.4634(2) 0.0407(18) Uani 1 1 d . A .
O1R O 0.4256(3) 0.9741(4) 0.7693(2) 0.045(2) Uani 1 1 d . . .
O2R O 0.5138(4) 1.0007(5) 0.8012(3) 0.061(2) Uani 1 1 d . . .
O3R O 0.4335(3) 1.2081(4) 0.7101(3) 0.045(2) Uani 1 1 d . . .
O4R O 0.3707(4) 1.2226(5) 0.7415(4) 0.073(3) Uani 1 1 d . . .
O1S O 0.2757(3) 0.8160(4) 0.5205(2) 0.0416(19) Uani 1 1 d . A .
O2S O 0.2930(3) 0.9377(4) 0.6559(2) 0.0413(19) Uani 1 1 d . A .
O1T O 0.3899(3) 0.7238(4) 0.4706(2) 0.0371(18) Uani 1 1 d . A .
O2T O 0.4664(4) 0.7189(5) 0.4561(4) 0.086(4) Uani 1 1 d . A .
O3T O 0.3842(3) 0.9555(4) 0.4044(2) 0.0353(17) Uani 1 1 d . A .
O4T O 0.4687(3) 0.9299(5) 0.4070(3) 0.047(2) Uani 1 1 d . A .
C1Q C 0.3118(4) 1.1132(6) 0.5693(3) 0.035(3) Uani 1 1 d . . .
C2Q C 0.3673(4) 1.1180(5) 0.5815(3) 0.032(2) Uani 1 1 d . . .
C3Q C 0.3912(4) 1.0886(5) 0.5526(3) 0.029(2) Uani 1 1 d . . .
H3QA H 0.4292 1.0895 0.5604 0.035 Uiso 1 1 calc R . .
C4Q C 0.3617(4) 1.0585(5) 0.5134(3) 0.031(2) Uani 1 1 d . A .
C5Q C 0.3062(4) 1.0545(5) 0.5033(3) 0.032(2) Uani 1 1 d . . .
C6Q C 0.2806(4) 1.0800(5) 0.5306(3) 0.033(2) Uani 1 1 d . A .
H6QA H 0.2428 1.0755 0.5235 0.039 Uiso 1 1 calc R . .
C7Q C 0.3989(4) 1.1551(5) 0.6234(3) 0.032(2) Uani 1 1 d . . .
H7QA H 0.3760 1.1955 0.6272 0.039 Uiso 1 1 calc R . .
C8Q C 0.4509(5) 1.1892(6) 0.6218(4) 0.043(3) Uani 1 1 d . . .
H8QA H 0.4732 1.1516 0.6146 0.051 Uiso 1 1 calc R . .
H8QB H 0.4712 1.2083 0.6506 0.051 Uiso 1 1 calc R . .
C9Q C 0.4412(5) 1.2506(7) 0.5884(4) 0.057(4) Uani 1 1 d . . .
H9QA H 0.4764 1.2695 0.5889 0.069 Uiso 1 1 calc R . .
H9QB H 0.4233 1.2302 0.5594 0.069 Uiso 1 1 calc R . .
C1Q1 C 0.4083(5) 1.3116(5) 0.5950(4) 0.078(5) Uani 1 1 d G . .
C1Q2 C 0.4237(5) 1.3492(6) 0.6336(3) 0.085(5) Uani 1 1 d G . .
H1QB H 0.4555 1.3362 0.6561 0.102 Uiso 1 1 calc R . .
C1Q3 C 0.3925(6) 1.4059(6) 0.6394(4) 0.106(7) Uani 1 1 d G . .
H1QC H 0.4030 1.4316 0.6658 0.128 Uiso 1 1 calc R . .
C1Q4 C 0.3460(6) 1.4250(6) 0.6066(6) 0.120(8) Uani 1 1 d G . .
H1QD H 0.3246 1.4637 0.6105 0.144 Uiso 1 1 calc R . .
C1Q5 C 0.3306(4) 1.3873(8) 0.5679(5) 0.112(7) Uani 1 1 d G . .
H1QE H 0.2987 1.4003 0.5455 0.134 Uiso 1 1 calc R . .
C1Q6 C 0.3617(6) 1.3306(7) 0.5621(3) 0.091(6) Uani 1 1 d G . .
H1QF H 0.3512 1.3049 0.5357 0.109 Uiso 1 1 calc R . .
C2Q1 C 0.1976(3) 1.2052(4) 0.5489(2) 0.042(3) Uani 1 1 d G . .
C2Q2 C 0.2278(3) 1.2489(5) 0.5315(3) 0.064(4) Uani 1 1 d G . .
H2QA H 0.2659 1.2478 0.5429 0.076 Uiso 1 1 calc R . .
C2Q3 C 0.2025(4) 1.2943(5) 0.4973(3) 0.083(5) Uani 1 1 d G . .
H2QB H 0.2231 1.3242 0.4854 0.099 Uiso 1 1 calc R . .
C2Q4 C 0.1468(4) 1.2960(5) 0.4805(3) 0.093(6) Uani 1 1 d G . .
H2QC H 0.1295 1.3270 0.4572 0.112 Uiso 1 1 calc R . .
C2Q5 C 0.1166(3) 1.2523(6) 0.4980(3) 0.085(5) Uani 1 1 d G . .
H2QD H 0.0786 1.2534 0.4865 0.103 Uiso 1 1 calc R . .
C2Q6 C 0.1420(3) 1.2069(5) 0.5322(3) 0.059(4) Uani 1 1 d G . .
H2QE H 0.1213 1.1770 0.5441 0.071 Uiso 1 1 calc R . .
C3Q1 C 0.2378(4) 1.2128(4) 0.6393(2) 0.047(3) Uani 1 1 d G . .
C3Q2 C 0.2123(4) 1.2009(4) 0.6695(3) 0.059(4) Uani 1 1 d G . .
H3QD H 0.1918 1.1585 0.6681 0.071 Uiso 1 1 calc R . .
C3Q3 C 0.2167(4) 1.2512(5) 0.7017(3) 0.084(5) Uani 1 1 d G . .
H3QE H 0.1993 1.2431 0.7224 0.101 Uiso 1 1 calc R . .
C3Q4 C 0.2467(4) 1.3133(5) 0.7038(3) 0.072(4) Uani 1 1 d G . .
H3QF H 0.2497 1.3476 0.7258 0.086 Uiso 1 1 calc R . .
C3Q5 C 0.2721(4) 1.3251(4) 0.6735(3) 0.084(5) Uani 1 1 d G . .
H3QG H 0.2926 1.3676 0.6749 0.101 Uiso 1 1 calc R . .
C3Q6 C 0.2677(4) 1.2749(4) 0.6413(3) 0.077(5) Uani 1 1 d G . .
H3QH H 0.2851 1.2830 0.6207 0.092 Uiso 1 1 calc R . .
C4Q1 C 0.1858(4) 1.0930(5) 0.4229(4) 0.050(3) Uiso 0.50 1 d PD A 1
C4Q2 C 0.2107(7) 1.1355(11) 0.4010(8) 0.070(11) Uiso 0.50 1 d PD A 1
H4QB H 0.2453 1.1237 0.4001 0.084 Uiso 0.50 1 calc PR A 1
C4Q3 C 0.1832(9) 1.1980(14) 0.3796(10) 0.104(17) Uiso 0.50 1 d PD A 1
H4QC H 0.1992 1.2298 0.3648 0.125 Uiso 0.50 1 calc PR A 1
C4Q4 C 0.1320(7) 1.2106(10) 0.3813(7) 0.126(8) Uiso 0.50 1 d PD A 1
H4QD H 0.1121 1.2490 0.3644 0.151 Uiso 0.50 1 calc PR A 1
C4Q5 C 0.1081(9) 1.1716(15) 0.4055(11) 0.085(13) Uiso 0.50 1 d PD A 1
H4QE H 0.0757 1.1867 0.4095 0.101 Uiso 0.50 1 calc PR A 1
C4Q6 C 0.1347(7) 1.1071(13) 0.4244(9) 0.048(8) Uiso 0.50 1 d PD A 1
H4QF H 0.1178 1.0742 0.4379 0.058 Uiso 0.50 1 calc PR A 1
C4QA C 0.1858(4) 1.0930(5) 0.4229(4) 0.050(3) Uiso 0.50 1 d PD A 2
C4QB C 0.2163(6) 1.1458(10) 0.4133(8) 0.061(9) Uiso 0.50 1 d PD A 2
H4QG H 0.2540 1.1413 0.4202 0.073 Uiso 0.50 1 calc PR A 2
C4QC C 0.1879(7) 1.2078(12) 0.3922(10) 0.096(15) Uiso 0.50 1 d PD A 2
H4QH H 0.2067 1.2471 0.3856 0.115 Uiso 0.50 1 calc PR A 2
C4QD C 0.1320(7) 1.2106(10) 0.3813(7) 0.126(8) Uiso 0.50 1 d PD A 2
H4QI H 0.1131 1.2508 0.3657 0.151 Uiso 0.50 1 calc PR A 2
C4QE C 0.1034(7) 1.1553(14) 0.3928(11) 0.093(15) Uiso 0.50 1 d PD A 2
H4QJ H 0.0656 1.1581 0.3854 0.112 Uiso 0.50 1 calc PR A 2
C4QF C 0.1323(5) 1.0942(7) 0.4161(4) 0.082(16) Uiso 0.50 1 d PD A 2
H4QK H 0.1148 1.0569 0.4261 0.099 Uiso 0.50 1 calc PR A 2
C5Q1 C 0.2219(5) 0.9630(7) 0.3935(4) 0.046(19) Uiso 0.50 1 d PRD A 1
C5Q2 C 0.1897(5) 0.9854(7) 0.3529(4) 0.043(7) Uiso 0.50 1 d PRD A 1
H5QA H 0.1661 1.0251 0.3492 0.052 Uiso 0.50 1 calc PR A 1
C5Q3 C 0.1942(8) 0.9452(11) 0.3167(5) 0.060(8) Uiso 0.50 1 d PD A 1
H5QB H 0.1726 0.9579 0.2883 0.072 Uiso 0.50 1 calc PR A 1
C5Q4 C 0.2301(11) 0.8875(14) 0.3233(7) 0.066(9) Uiso 0.50 1 d PD A 1
H5QC H 0.2345 0.8636 0.2992 0.080 Uiso 0.50 1 calc PR A 1
C5Q5 C 0.2595(9) 0.8649(12) 0.3648(7) 0.049(7) Uiso 0.50 1 d PD A 1
H5QD H 0.2829 0.8248 0.3689 0.058 Uiso 0.50 1 calc PR A 1
C5Q6 C 0.2542(10) 0.9022(12) 0.4010(6) 0.058(10) Uiso 0.50 1 d PD A 1
H5QE H 0.2722 0.8860 0.4295 0.069 Uiso 0.50 1 calc PR A 1
C5QA C 0.2196(10) 0.9700(17) 0.3921(6) 0.05(2) Uiso 0.50 1 d PD A 2
C5QB C 0.1838(11) 0.9967(16) 0.3544(10) 0.14(2) Uiso 0.50 1 d PD A 2
H5QF H 0.1595 1.0340 0.3549 0.171 Uiso 0.50 1 calc PR A 2
C5QC C 0.1844(12) 0.9668(18) 0.3147(8) 0.106(15) Uiso 0.50 1 d PD A 2
H5QG H 0.1606 0.9838 0.2880 0.127 Uiso 0.50 1 calc PR A 2
C5QD C 0.2206(12) 0.9121(17) 0.3158(8) 0.071(9) Uiso 0.50 1 d PD A 2
H5QH H 0.2207 0.8920 0.2893 0.086 Uiso 0.50 1 calc PR A 2
C5QE C 0.2566(11) 0.8853(14) 0.3538(8) 0.062(9) Uiso 0.50 1 d PD A 2
H5QI H 0.2803 0.8472 0.3535 0.075 Uiso 0.50 1 calc PR A 2
C5QF C 0.2568(11) 0.9168(15) 0.3934(7) 0.053(9) Uiso 0.50 1 d PD A 2
H5QJ H 0.2818 0.9016 0.4201 0.064 Uiso 0.50 1 calc PR A 2
C1R C 0.4226(5) 1.0186(6) 0.7341(3) 0.040(3) Uani 1 1 d . . .
C2R C 0.4082(4) 0.9860(6) 0.6938(3) 0.035(2) Uani 1 1 d . . .
C3R C 0.4016(4) 1.0312(5) 0.6591(3) 0.032(2) Uani 1 1 d . . .
H3RA H 0.3919 1.0105 0.6312 0.038 Uiso 1 1 calc R . .
C4R C 0.4085(4) 1.1058(5) 0.6628(3) 0.032(2) Uani 1 1 d . . .
C5R C 0.4227(4) 1.1331(5) 0.7041(4) 0.036(3) Uani 1 1 d . . .
C6R C 0.4311(5) 1.0906(6) 0.7390(4) 0.044(3) Uani 1 1 d . . .
H6RA H 0.4429 1.1111 0.7670 0.053 Uiso 1 1 calc R . .
C7R C 0.3987(4) 0.9053(5) 0.6892(3) 0.035(2) Uani 1 1 d . . .
H7RA H 0.3767 0.8927 0.7077 0.042 Uiso 1 1 calc R . .
C8R C 0.4518(4) 0.8646(5) 0.7077(4) 0.037(3) Uani 1 1 d . . .
H8RA H 0.4732 0.8879 0.7350 0.045 Uiso 1 1 calc R . .
H8RB H 0.4721 0.8688 0.6874 0.045 Uiso 1 1 calc R . .
C9R C 0.4453(6) 0.7836(6) 0.7165(4) 0.058(4) Uani 1 1 d . . .
H9RA H 0.4177 0.7783 0.7307 0.070 Uiso 1 1 calc R . .
H9RB H 0.4326 0.7575 0.6888 0.070 Uiso 1 1 calc R . .
C1R1 C 0.4962(3) 0.7508(5) 0.7443(2) 0.057(4) Uani 1 1 d G . .
C1R2 C 0.5043(4) 0.7425(5) 0.7879(3) 0.066(4) Uani 1 1 d G . .
H1RA H 0.4772 0.7566 0.7994 0.080 Uiso 1 1 calc R . .
C1R3 C 0.5521(5) 0.7136(6) 0.8148(2) 0.096(7) Uani 1 1 d G . .
H1RB H 0.5576 0.7079 0.8447 0.115 Uiso 1 1 calc R . .
C1R4 C 0.5917(4) 0.6930(6) 0.7981(4) 0.111(8) Uani 1 1 d G . .
H1RC H 0.6244 0.6732 0.8164 0.133 Uiso 1 1 calc R . .
C1R5 C 0.5836(4) 0.7013(6) 0.7544(4) 0.115(8) Uani 1 1 d G . .
H1RD H 0.6107 0.6873 0.7429 0.138 Uiso 1 1 calc R . .
C1R6 C 0.5358(4) 0.7303(6) 0.7275(3) 0.084(5) Uani 1 1 d G . .
H1RE H 0.5303 0.7360 0.6976 0.100 Uiso 1 1 calc R . .
C10R C 0.4740(6) 0.9676(7) 0.8003(4) 0.048(3) Uani 1 1 d . . .
C2R1 C 0.4725(3) 0.9134(4) 0.8342(2) 0.046(3) Uani 1 1 d G . .
C2R2 C 0.5201(3) 0.9017(5) 0.8678(3) 0.056(3) Uani 1 1 d G . .
H2RA H 0.5516 0.9274 0.8687 0.067 Uiso 1 1 calc R . .
C2R3 C 0.5217(3) 0.8525(5) 0.9000(2) 0.066(4) Uani 1 1 d G . .
H2RB H 0.5543 0.8446 0.9229 0.079 Uiso 1 1 calc R . .
C2R4 C 0.4758(4) 0.8150(4) 0.8986(3) 0.061(4) Uani 1 1 d G . .
C2R5 C 0.4282(3) 0.8266(5) 0.8651(3) 0.065(4) Uani 1 1 d G . .
H2RC H 0.3967 0.8010 0.8641 0.078 Uiso 1 1 calc R . .
C2R6 C 0.4266(3) 0.8758(5) 0.8329(2) 0.062(4) Uani 1 1 d G . .
H2RD H 0.3940 0.8838 0.8099 0.075 Uiso 1 1 calc R . .
C11R C 0.4758(7) 0.7626(8) 0.9338(5) 0.079(5) Uani 1 1 d . . .
H11A H 0.5118 0.7602 0.9552 0.118 Uiso 1 1 calc R . .
H11B H 0.4653 0.7148 0.9213 0.118 Uiso 1 1 calc R . .
H11C H 0.4502 0.7787 0.9477 0.118 Uiso 1 1 calc R . .
C12R C 0.4094(6) 1.2451(7) 0.7331(4) 0.052(3) Uani 1 1 d . . .
C3R1 C 0.4355(4) 1.3155(4) 0.7475(3) 0.055(3) Uani 1 1 d G . .
C3R2 C 0.4860(4) 1.3318(5) 0.7455(3) 0.069(4) Uani 1 1 d G . .
H3RB H 0.5048 1.2974 0.7347 0.083 Uiso 1 1 calc R . .
C3R3 C 0.5089(4) 1.3984(5) 0.7594(4) 0.088(5) Uani 1 1 d G . .
H3RC H 0.5434 1.4096 0.7581 0.106 Uiso 1 1 calc R . .
C3R4 C 0.4814(4) 1.4488(4) 0.7753(4) 0.083(5) Uani 1 1 d G . .
C3R5 C 0.4309(4) 1.4325(4) 0.7773(4) 0.089(6) Uani 1 1 d G . .
H3RD H 0.4121 1.4669 0.7881 0.107 Uiso 1 1 calc R . .
C3R6 C 0.4080(3) 1.3658(5) 0.7634(4) 0.074(4) Uani 1 1 d G . .
H3RE H 0.3735 1.3547 0.7648 0.089 Uiso 1 1 calc R . .
C13R C 0.5072(10) 1.5210(10) 0.7906(8) 0.125(8) Uani 1 1 d . . .
H13A H 0.5421 1.5233 0.7861 0.188 Uiso 1 1 calc R . .
H13B H 0.5123 1.5268 0.8213 0.188 Uiso 1 1 calc R . .
H13C H 0.4841 1.5595 0.7742 0.188 Uiso 1 1 calc R . .
C1S C 0.3039(4) 0.8411(5) 0.5615(3) 0.031(2) Uani 1 1 d . . .
C2S C 0.3576(4) 0.8232(5) 0.5759(3) 0.031(2) Uani 1 1 d . A .
C3S C 0.3877(4) 0.8459(5) 0.6163(4) 0.032(2) Uani 1 1 d . . .
H3SA H 0.4250 0.8358 0.6262 0.038 Uiso 1 1 calc R A .
C4S C 0.3660(4) 0.8835(5) 0.6438(3) 0.028(2) Uani 1 1 d . A .
C5S C 0.3122(4) 0.8993(5) 0.6275(4) 0.035(3) Uani 1 1 d . . .
C6S C 0.2799(4) 0.8781(6) 0.5865(3) 0.034(2) Uani 1 1 d . A .
H6SA H 0.2427 0.8888 0.5762 0.041 Uiso 1 1 calc R . .
C7S C 0.3822(4) 0.7814(5) 0.5469(3) 0.033(2) Uani 1 1 d . . .
H7SA H 0.3560 0.7428 0.5328 0.039 Uiso 1 1 calc R A .
C8S C 0.4356(5) 0.7432(6) 0.5708(4) 0.040(3) Uani 1 1 d . A .
H8SA H 0.4529 0.7280 0.5498 0.048 Uiso 1 1 calc R . .
H8SB H 0.4599 0.7774 0.5911 0.048 Uiso 1 1 calc R . .
C9S C 0.4270(5) 0.6777(6) 0.5957(4) 0.049(3) Uani 1 1 d . . .
H9SA H 0.4106 0.6941 0.6171 0.059 Uiso 1 1 calc R A .
H9SB H 0.4009 0.6456 0.5753 0.059 Uiso 1 1 calc R . .
C1S1 C 0.4765(3) 0.6342(4) 0.6190(3) 0.055(3) Uani 1 1 d G A .
C1S2 C 0.5282(4) 0.6582(4) 0.6245(3) 0.062(4) Uani 1 1 d G . .
H1SA H 0.5335 0.7031 0.6129 0.074 Uiso 1 1 calc R A .
C1S3 C 0.5720(3) 0.6164(5) 0.6471(4) 0.079(5) Uani 1 1 d G A .
H1SB H 0.6073 0.6329 0.6509 0.095 Uiso 1 1 calc R . .
C1S4 C 0.5642(4) 0.5507(6) 0.6642(4) 0.107(7) Uani 1 1 d G . .
H1SC H 0.5942 0.5221 0.6796 0.128 Uiso 1 1 calc R A .
C1S5 C 0.5126(5) 0.5267(5) 0.6586(4) 0.118(8) Uani 1 1 d G A .
H1SD H 0.5072 0.4817 0.6703 0.142 Uiso 1 1 calc R . .
C1S6 C 0.4687(4) 0.5684(5) 0.6360(4) 0.086(5) Uani 1 1 d G . .
H1SE H 0.4334 0.5520 0.6322 0.103 Uiso 1 1 calc R A .
C2S1 C 0.1830(3) 0.7623(4) 0.5247(3) 0.051(3) Uani 1 1 d G A .
C2S2 C 0.2118(3) 0.7047(6) 0.5479(4) 0.087(5) Uani 1 1 d G . .
H2SB H 0.2482 0.6979 0.5500 0.105 Uiso 1 1 calc R A .
C2S3 C 0.1874(5) 0.6570(5) 0.5682(4) 0.127(9) Uani 1 1 d G A .
H2SC H 0.2070 0.6176 0.5840 0.153 Uiso 1 1 calc R . .
C2S4 C 0.1341(5) 0.6669(6) 0.5652(4) 0.106(7) Uani 1 1 d G . .
H2SD H 0.1174 0.6343 0.5790 0.127 Uiso 1 1 calc R A .
C2S5 C 0.1053(4) 0.7246(6) 0.5419(4) 0.086(5) Uani 1 1 d G A .
H2SE H 0.0689 0.7314 0.5399 0.103 Uiso 1 1 calc R . .
C2S6 C 0.1298(3) 0.7723(5) 0.5217(3) 0.059(4) Uani 1 1 d G . .
H2SF H 0.1101 0.8117 0.5058 0.071 Uiso 1 1 calc R A .
C3S1 C 0.2127(3) 0.7612(4) 0.4503(2) 0.041(3) Uani 1 1 d G A .
C3S2 C 0.1638(3) 0.7404(5) 0.4208(3) 0.067(4) Uani 1 1 d G . .
H3SD H 0.1313 0.7571 0.4239 0.081 Uiso 1 1 calc R A .
C3S3 C 0.1626(3) 0.6951(6) 0.3869(3) 0.078(5) Uani 1 1 d G A .
H3SE H 0.1292 0.6809 0.3668 0.094 Uiso 1 1 calc R . .
C3S4 C 0.2102(4) 0.6707(6) 0.3824(3) 0.090(6) Uani 1 1 d G . .
H3SF H 0.2093 0.6398 0.3592 0.108 Uiso 1 1 calc R A .
C3S5 C 0.2590(3) 0.6916(7) 0.4119(3) 0.111(8) Uani 1 1 d G A .
H3SG H 0.2915 0.6749 0.4088 0.133 Uiso 1 1 calc R . .
C3S6 C 0.2603(3) 0.7368(6) 0.4458(3) 0.076(5) Uani 1 1 d G . .
H3SH H 0.2937 0.7511 0.4659 0.091 Uiso 1 1 calc R A .
C4S1 C 0.2477(3) 0.9985(4) 0.70424(19) 0.040(3) Uani 1 1 d G . .
C4S2 C 0.2185(3) 0.9798(4) 0.7309(3) 0.056(4) Uani 1 1 d G . .
H4SA H 0.1902 0.9459 0.7214 0.067 Uiso 1 1 calc R . .
C4S3 C 0.2308(4) 1.0107(5) 0.7715(2) 0.070(4) Uani 1 1 d G . .
H4SB H 0.2108 0.9979 0.7897 0.084 Uiso 1 1 calc R . .
C4S4 C 0.2722(4) 1.0603(5) 0.7854(2) 0.067(4) Uani 1 1 d G . .
H4SC H 0.2806 1.0814 0.8131 0.080 Uiso 1 1 calc R . .
C4S5 C 0.3014(3) 1.0791(4) 0.7587(3) 0.066(4) Uani 1 1 d G . .
H4SD H 0.3297 1.1130 0.7682 0.079 Uiso 1 1 calc R . .
C4S6 C 0.2891(3) 1.0482(4) 0.7181(2) 0.056(4) Uani 1 1 d G . .
H4SE H 0.3091 1.0610 0.6999 0.068 Uiso 1 1 calc R . .
C5S1 C 0.1995(3) 0.8772(3) 0.6530(3) 0.042(3) Uani 1 1 d G . .
C5S2 C 0.1447(3) 0.8697(4) 0.6321(3) 0.052(3) Uani 1 1 d G . .
H5SB H 0.1250 0.9073 0.6144 0.062 Uiso 1 1 calc R . .
C5S3 C 0.1188(3) 0.8070(5) 0.6372(3) 0.069(4) Uani 1 1 d G . .
H5SC H 0.0813 0.8019 0.6229 0.083 Uiso 1 1 calc R . .
C5S4 C 0.1476(4) 0.7520(4) 0.6631(3) 0.088(6) Uani 1 1 d G . .
H5SD H 0.1299 0.7092 0.6666 0.106 Uiso 1 1 calc R . .
C5S5 C 0.2024(4) 0.7595(4) 0.6840(3) 0.085(5) Uani 1 1 d G . .
H5SE H 0.2221 0.7218 0.7017 0.103 Uiso 1 1 calc R . .
C5S6 C 0.2283(3) 0.8221(4) 0.6789(3) 0.062(4) Uani 1 1 d G . .
H5SF H 0.2658 0.8272 0.6931 0.074 Uiso 1 1 calc R . .
C1T C 0.3917(4) 0.7998(5) 0.4735(4) 0.035(3) Uani 1 1 d . . .
C2T C 0.3870(4) 0.8307(5) 0.5101(3) 0.032(2) Uani 1 1 d . A .
C3T C 0.3877(4) 0.9056(5) 0.5130(3) 0.033(2) Uani 1 1 d . . .
H3TA H 0.3874 0.9271 0.5390 0.039 Uiso 1 1 calc R A .
C4T C 0.3888(4) 0.9498(5) 0.4793(3) 0.027(2) Uani 1 1 d . A .
C5T C 0.3907(4) 0.9151(5) 0.4421(3) 0.032(2) Uani 1 1 d . . .
C6T C 0.3928(4) 0.8398(6) 0.4390(4) 0.037(3) Uani 1 1 d . A .
H6TA H 0.3949 0.8174 0.4137 0.045 Uiso 1 1 calc R . .
C7T C 0.3873(4) 1.0308(5) 0.4812(3) 0.032(2) Uani 1 1 d . . .
H7TA H 0.3640 1.0473 0.4521 0.039 Uiso 1 1 calc R A 1
C8T1 C 0.4440(4) 1.0606(5) 0.4877(4) 0.037(3) Uani 0.65 1 d PD A 1
H8TA H 0.4585 1.0379 0.4667 0.045 Uiso 0.65 1 calc PR A 1
H8TB H 0.4679 1.0481 0.5169 0.045 Uiso 0.65 1 calc PR A 1
C9T1 C 0.4434(15) 1.1433(9) 0.4819(7) 0.059(17) Uiso 0.65 1 d PD A 1
H9TA H 0.4205 1.1656 0.4970 0.070 Uiso 0.65 1 calc PR A 1
H9TB H 0.4801 1.1625 0.4947 0.070 Uiso 0.65 1 calc PR A 1
C1T1 C 0.4219(8) 1.1620(12) 0.4345(6) 0.048(7) Uiso 0.65 1 d PD A 1
C1T2 C 0.3737(7) 1.1991(10) 0.4236(6) 0.057(6) Uiso 0.65 1 d PD A 1
H1TA H 0.3585 1.2114 0.4451 0.068 Uiso 0.65 1 calc PR A 1
C1T3 C 0.3471(7) 1.2186(12) 0.3796(6) 0.075(7) Uiso 0.65 1 d PD A 1
H1TB H 0.3141 1.2439 0.3711 0.090 Uiso 0.65 1 calc PR A 1
C1T4 C 0.3717(10) 1.1990(15) 0.3497(7) 0.084(8) Uiso 0.65 1 d PD A 1
H1TC H 0.3542 1.2109 0.3203 0.101 Uiso 0.65 1 calc PR A 1
C1T5 C 0.4204(9) 1.1629(13) 0.3606(6) 0.074(7) Uiso 0.65 1 d PD A 1
H1TD H 0.4367 1.1525 0.3395 0.089 Uiso 0.65 1 calc PR A 1
C1T6 C 0.4454(8) 1.1421(13) 0.4042(6) 0.069(7) Uiso 0.65 1 d PD A 1
H1TE H 0.4777 1.1151 0.4124 0.083 Uiso 0.65 1 calc PR A 1
C8TA C 0.4440(4) 1.0606(5) 0.4877(4) 0.037(3) Uani 0.35 1 d PD A 2
H8TC H 0.4666 1.0500 0.5176 0.045 Uiso 0.35 1 calc PR A 2
H8TD H 0.4591 1.0337 0.4684 0.045 Uiso 0.35 1 calc PR A 2
C9TA C 0.449(2) 1.1415(11) 0.4797(11) 0.025(16) Uiso 0.35 1 d PD A 2
H9TC H 0.4433 1.1688 0.5036 0.030 Uiso 0.35 1 calc PR A 2
H9TD H 0.4862 1.1513 0.4803 0.030 Uiso 0.35 1 calc PR A 2
C1TA C 0.4101(13) 1.169(2) 0.4370(8) 0.045(12) Uiso 0.35 1 d PD A 2
C1TB C 0.3626(15) 1.203(2) 0.4332(11) 0.098(19) Uiso 0.35 1 d PD A 2
H1TF H 0.3515 1.2109 0.4575 0.118 Uiso 0.35 1 calc PR A 2
C1TC C 0.3306(13) 1.227(2) 0.3913(13) 0.102(18) Uiso 0.35 1 d PD A 2
H1TG H 0.2972 1.2504 0.3869 0.122 Uiso 0.35 1 calc PR A 2
C1TD C 0.3496(15) 1.215(2) 0.3574(11) 0.082(14) Uiso 0.35 1 d PD A 2
H1TH H 0.3286 1.2313 0.3296 0.099 Uiso 0.35 1 calc PR A 2
C1TE C 0.3977(15) 1.180(2) 0.3615(9) 0.072(12) Uiso 0.35 1 d PD A 2
H1TI H 0.4094 1.1734 0.3374 0.087 Uiso 0.35 1 calc PR A 2
C1TF C 0.4286(12) 1.1552(19) 0.4030(9) 0.045(9) Uiso 0.35 1 d PD A 2
H1TJ H 0.4611 1.1296 0.4074 0.054 Uiso 0.35 1 calc PR A 2
C10T C 0.4293(6) 0.6894(6) 0.4617(4) 0.053(3) Uani 1 1 d . . .
C2T1 C 0.4239(4) 0.6098(3) 0.4634(3) 0.049(3) Uani 1 1 d G A .
C2T2 C 0.4561(4) 0.5679(4) 0.4469(3) 0.063(4) Uani 1 1 d G . .
H2TA H 0.4793 0.5901 0.4339 0.076 Uiso 1 1 calc R A .
C2T3 C 0.4543(4) 0.4934(4) 0.4494(3) 0.066(4) Uani 1 1 d G A .
H2TB H 0.4763 0.4647 0.4382 0.080 Uiso 1 1 calc R . .
C2T4 C 0.4203(4) 0.4610(3) 0.4684(4) 0.070(4) Uani 1 1 d G . .
C2T5 C 0.3882(4) 0.5029(4) 0.4849(4) 0.076(5) Uani 1 1 d G A .
H2TC H 0.3649 0.4807 0.4979 0.092 Uiso 1 1 calc R . .
C2T6 C 0.3899(4) 0.5774(4) 0.4824(3) 0.068(4) Uani 1 1 d G . .
H2TD H 0.3679 0.6060 0.4936 0.081 Uiso 1 1 calc R A .
C11T C 0.4187(8) 0.3803(7) 0.4710(7) 0.102(7) Uani 1 1 d . A .
H11D H 0.4438 0.3595 0.4580 0.153 Uiso 1 1 calc R . .
H11E H 0.3824 0.3633 0.4555 0.153 Uiso 1 1 calc R . .
H11F H 0.4290 0.3656 0.5012 0.153 Uiso 1 1 calc R . .
C12T C 0.4253(5) 0.9532(6) 0.3877(3) 0.034(2) Uani 1 1 d . . .
C3T1 C 0.4082(3) 0.9832(4) 0.3441(2) 0.038(3) Uani 1 1 d G A .
C3T2 C 0.3568(3) 1.0092(5) 0.3233(3) 0.054(3) Uani 1 1 d G . .
H3TB H 0.3303 1.0059 0.3369 0.065 Uiso 1 1 calc R A .
C3T3 C 0.3443(3) 1.0401(5) 0.2827(3) 0.072(4) Uani 1 1 d G A .
H3TC H 0.3092 1.0579 0.2686 0.086 Uiso 1 1 calc R . .
C3T4 C 0.3831(4) 1.0450(6) 0.2629(2) 0.075(5) Uani 1 1 d G . .
C3T5 C 0.4345(3) 1.0189(5) 0.2836(3) 0.065(4) Uani 1 1 d G A .
H3TD H 0.4611 1.0222 0.2700 0.078 Uiso 1 1 calc R . .
C3T6 C 0.4470(2) 0.9881(5) 0.3242(3) 0.054(3) Uani 1 1 d G . .
H3TE H 0.4821 0.9703 0.3383 0.065 Uiso 1 1 calc R A .
C13T C 0.3696(10) 1.0841(12) 0.2178(6) 0.122(8) Uani 1 1 d . A .
H13D H 0.4011 1.0829 0.2083 0.182 Uiso 1 1 calc R . .
H13E H 0.3598 1.1342 0.2207 0.182 Uiso 1 1 calc R . .
H13F H 0.3396 1.0596 0.1966 0.182 Uiso 1 1 calc R . .
C300 C -0.3869(9) 1.3959(15) 0.2909(5) 0.108(9) Uiso 0.70 1 d PD B 1
H30A H -0.3881 1.4490 0.2903 0.130 Uiso 0.70 1 calc PR B 1
H30B H -0.4214 1.3778 0.2927 0.130 Uiso 0.70 1 calc PR B 1
Cl30 Cl -0.3337(4) 1.3663(6) 0.3356(4) 0.155(4) Uiso 0.70 1 d PD B 1
Cl31 Cl -0.3765(4) 1.3628(5) 0.2442(3) 0.138(3) Uiso 0.70 1 d PD B 1
C301 C -0.306(2) 1.3143(19) 0.3478(10) 0.086(17) Uiso 0.30 1 d PD C 2
H30C H -0.2682 1.2995 0.3567 0.104 Uiso 0.30 1 calc PR C 2
H30D H -0.3260 1.2775 0.3584 0.104 Uiso 0.30 1 calc PR C 2
Cl33 Cl -0.3315(11) 1.3164(15) 0.2925(8) 0.172(10) Uiso 0.30 1 d PD C 2
Cl32 Cl -0.3107(12) 1.3970(15) 0.3724(9) 0.179(11) Uiso 0.30 1 d PD C 2
C400 C 0.6895(12) 0.934(2) 0.9713(13) 0.143(18) Uiso 0.50 1 d PD . .
H40A H 0.6917 0.8883 0.9567 0.171 Uiso 0.50 1 calc PR . .
H40B H 0.6686 0.9258 0.9909 0.171 Uiso 0.50 1 calc PR . .
Cl41 Cl 0.7537(7) 0.9646(10) 1.0005(6) 0.185(7) Uiso 0.50 1 d PD . .
Cl40 Cl 0.6586(9) 0.9985(14) 0.9336(8) 0.239(10) Uiso 0.50 1 d PD . .
Cl51 Cl -0.0656(6) 1.4199(9) 0.3610(5) 0.155(5) Uiso 0.50 1 d PD . .
Cl50 Cl -0.0009(9) 1.2971(12) 0.3493(6) 0.218(8) Uiso 0.50 1 d PD . .
C500 C 0.0072(13) 1.3219(16) 0.4018(8) 0.073(8) Uiso 0.50 1 d PD . .
H50A H -0.0195 1.2983 0.4126 0.088 Uiso 0.50 1 calc PR . .
H50B H 0.0438 1.3111 0.4215 0.088 Uiso 0.50 1 calc PR . .
C501 C -0.0019(12) 1.397(2) 0.3965(14) 0.137(17) Uiso 0.50 1 d PD . .
H50C H 0.0255 1.4187 0.3856 0.164 Uiso 0.50 1 calc PR . .
H50D H 0.0026 1.4192 0.4249 0.164 Uiso 0.50 1 calc PR . .

loop_
_atom_site_aniso_label
_atom_site_aniso_U_11
_atom_site_aniso_U_22
_atom_site_aniso_U_33
_atom_site_aniso_U_23
_atom_site_aniso_U_13
_atom_site_aniso_U_12
Hg1 0.0421(3) 0.0702(4) 0.0551(3) -0.0139(3) 0.0117(3) 0.0019(2)
Cu1 0.0392(8) 0.0356(7) 0.0408(8) 0.0035(6) 0.0097(7) 0.0004(6)
Cu2 0.0359(8) 0.0432(8) 0.0446(8) 0.0017(6) 0.0133(7) 0.0002(6)
I1 0.0353(4) 0.0647(5) 0.0459(5) -0.0060(4) 0.0116(4) 0.0014(4)
I2 0.0361(5) 0.0709(6) 0.0447(5) -0.0112(4) 0.0069(4) 0.0060(4)
I3 0.0432(5) 0.0638(5) 0.0500(5) -0.0089(4) 0.0120(4) 0.0010(4)
I4 0.0457(5) 0.0467(5) 0.0539(5) 0.0001(4) 0.0126(4) 0.0017(4)
P1 0.0366(16) 0.0319(15) 0.0402(16) -0.0038(12) 0.0176(14) 0.0008(12)
P2 0.0335(16) 0.0446(17) 0.0351(16) -0.0012(13) 0.0087(14) -0.0046(13)
P3 0.0333(16) 0.0389(16) 0.0351(16) -0.0074(12) 0.0075(13) -0.0036(12)
P4 0.0357(16) 0.0320(15) 0.0381(16) 0.0010(12) 0.0110(14) 0.0015(12)
O1Q 0.043(5) 0.045(5) 0.037(4) -0.011(3) 0.018(4) 0.001(4)
O2Q 0.037(4) 0.053(5) 0.031(4) -0.017(4) 0.011(4) -0.010(4)
O1R 0.055(5) 0.045(5) 0.029(4) -0.001(3) 0.006(4) -0.008(4)
O2R 0.052(6) 0.077(7) 0.048(6) 0.014(5) 0.008(5) -0.007(5)
O3R 0.061(5) 0.035(4) 0.046(5) -0.014(4) 0.025(4) -0.009(4)
O4R 0.069(7) 0.054(6) 0.113(9) -0.017(6) 0.053(7) -0.010(5)
O1S 0.040(5) 0.047(5) 0.035(4) -0.011(4) 0.009(4) 0.004(4)
O2S 0.040(5) 0.050(5) 0.034(4) -0.013(4) 0.013(4) 0.006(4)
O1T 0.033(4) 0.027(4) 0.053(5) -0.011(3) 0.016(4) -0.003(3)
O2T 0.090(8) 0.036(5) 0.168(12) 0.011(6) 0.093(8) 0.013(5)
O3T 0.038(4) 0.035(4) 0.032(4) 0.002(3) 0.011(4) 0.003(3)
O4T 0.036(5) 0.062(5) 0.046(5) 0.005(4) 0.019(4) 0.007(4)
C1Q 0.042(7) 0.032(6) 0.034(6) -0.003(5) 0.016(5) -0.002(5)
C2Q 0.040(6) 0.021(5) 0.039(6) 0.003(4) 0.018(5) -0.006(4)
C3Q 0.029(6) 0.021(5) 0.036(6) -0.002(4) 0.008(5) 0.000(4)
C4Q 0.035(6) 0.017(5) 0.044(6) 0.004(4) 0.018(5) 0.004(4)
C5Q 0.031(6) 0.026(5) 0.038(6) -0.002(4) 0.011(5) -0.006(4)
C6Q 0.024(6) 0.037(6) 0.039(6) -0.001(5) 0.013(5) -0.004(4)
C7Q 0.032(6) 0.028(5) 0.039(6) -0.010(5) 0.013(5) -0.004(4)
C8Q 0.043(7) 0.046(7) 0.042(7) -0.012(5) 0.017(6) -0.012(5)
C9Q 0.062(9) 0.055(8) 0.058(8) -0.016(7) 0.025(7) -0.033(7)
C1Q1 0.127(16) 0.041(8) 0.083(12) -0.001(8) 0.058(12) -0.029(9)
C1Q2 0.139(16) 0.046(9) 0.075(11) -0.007(8) 0.041(11) -0.005(9)
C1Q3 0.15(2) 0.067(12) 0.113(16) -0.004(11) 0.053(16) 0.009(12)
C1Q4 0.12(2) 0.069(13) 0.19(3) 0.041(16) 0.082(19) 0.020(13)
C1Q5 0.15(2) 0.088(15) 0.103(17) 0.017(13) 0.044(15) -0.024(15)
C1Q6 0.114(16) 0.066(12) 0.102(15) -0.001(10) 0.048(14) -0.026(11)
C2Q1 0.038(7) 0.038(6) 0.042(7) 0.000(5) 0.003(6) 0.003(5)
C2Q2 0.056(9) 0.060(9) 0.074(10) 0.026(8) 0.021(8) 0.009(7)
C2Q3 0.096(14) 0.072(11) 0.084(12) 0.032(9) 0.034(11) -0.002(9)
C2Q4 0.095(14) 0.083(12) 0.079(12) 0.047(10) -0.001(10) 0.000(10)
C2Q5 0.062(10) 0.070(10) 0.090(12) 0.034(9) -0.021(9) -0.008(8)
C2Q6 0.063(9) 0.051(8) 0.067(9) 0.015(7) 0.025(8) -0.001(7)
C3Q1 0.047(7) 0.050(7) 0.048(7) -0.008(6) 0.020(6) 0.004(6)
C3Q2 0.048(8) 0.074(9) 0.054(8) -0.018(7) 0.015(7) -0.021(7)
C3Q3 0.095(13) 0.107(14) 0.068(11) -0.034(10) 0.049(10) -0.015(10)
C3Q4 0.088(12) 0.070(10) 0.062(10) -0.030(8) 0.031(9) -0.013(9)
C3Q5 0.124(15) 0.048(9) 0.086(12) -0.023(8) 0.042(11) -0.034(9)
C3Q6 0.118(14) 0.035(7) 0.097(12) -0.019(8) 0.063(11) -0.018(8)
C1R 0.047(7) 0.044(7) 0.028(6) -0.001(5) 0.009(5) 0.004(5)
C2R 0.031(6) 0.040(6) 0.032(6) 0.001(5) 0.007(5) 0.002(5)
C3R 0.027(6) 0.035(6) 0.033(6) -0.007(5) 0.009(5) -0.002(4)
C4R 0.030(6) 0.028(6) 0.041(6) -0.002(5) 0.015(5) -0.001(4)
C5R 0.043(7) 0.025(6) 0.046(7) -0.003(5) 0.022(6) -0.005(5)
C6R 0.055(8) 0.035(6) 0.035(6) -0.007(5) 0.006(6) -0.004(5)
C7R 0.038(6) 0.032(6) 0.032(6) -0.001(5) 0.009(5) 0.001(5)
C8R 0.035(6) 0.032(6) 0.033(6) 0.000(5) -0.003(5) 0.007(5)
C9R 0.068(9) 0.036(7) 0.055(8) 0.014(6) 0.000(7) 0.004(6)
C1R1 0.081(10) 0.037(7) 0.036(7) 0.000(5) -0.003(7) 0.015(7)
C1R2 0.082(11) 0.058(9) 0.041(8) 0.008(6) -0.004(7) 0.016(7)
C1R3 0.128(17) 0.065(11) 0.048(9) 0.011(8) -0.034(10) 0.000(10)
C1R4 0.133(19) 0.062(11) 0.085(14) 0.003(10) -0.034(13) 0.044(11)
C1R5 0.070(13) 0.087(13) 0.16(2) -0.030(14) 0.003(13) 0.032(10)
C1R6 0.066(11) 0.086(12) 0.077(11) -0.017(9) -0.004(9) 0.023(9)
C10R 0.066(9) 0.046(7) 0.030(6) 0.006(5) 0.014(7) 0.003(6)
C2R1 0.058(8) 0.046(7) 0.030(6) 0.000(5) 0.009(6) -0.001(6)
C2R2 0.047(8) 0.060(8) 0.046(8) 0.015(6) -0.003(6) -0.002(6)
C2R3 0.056(9) 0.074(10) 0.060(9) 0.006(8) 0.009(7) 0.009(8)
C2R4 0.080(11) 0.044(8) 0.061(9) 0.006(7) 0.026(8) 0.007(7)
C2R5 0.072(10) 0.069(10) 0.060(9) 0.010(7) 0.030(8) -0.007(8)
C2R6 0.051(9) 0.072(9) 0.054(9) 0.004(7) 0.006(7) -0.012(7)
C11R 0.090(12) 0.063(10) 0.072(10) 0.031(8) 0.013(9) 0.002(8)
C12R 0.064(9) 0.042(7) 0.051(8) -0.002(6) 0.021(7) 0.001(6)
C3R1 0.076(10) 0.043(7) 0.047(8) -0.021(6) 0.022(7) -0.007(6)
C3R2 0.068(10) 0.062(9) 0.080(11) -0.037(8) 0.027(9) -0.010(8)
C3R3 0.085(12) 0.080(12) 0.110(14) -0.037(10) 0.048(11) -0.021(9)
C3R4 0.108(14) 0.068(10) 0.078(11) -0.032(9) 0.038(11) -0.015(10)
C3R5 0.124(16) 0.055(9) 0.110(14) -0.035(10) 0.066(13) -0.013(10)
C3R6 0.079(11) 0.060(9) 0.085(11) -0.034(8) 0.030(9) -0.011(8)
C13R 0.16(2) 0.067(12) 0.17(2) -0.051(13) 0.075(18) -0.043(13)
C1S 0.035(6) 0.026(5) 0.033(6) -0.004(4) 0.010(5) -0.001(4)
C2S 0.040(7) 0.022(5) 0.033(6) -0.004(4) 0.017(5) 0.000(4)
C3S 0.030(6) 0.020(5) 0.048(7) 0.003(5) 0.016(5) 0.002(4)
C4S 0.027(6) 0.022(5) 0.030(6) 0.004(4) 0.002(5) 0.000(4)
C5S 0.042(7) 0.028(5) 0.041(6) -0.001(5) 0.020(6) -0.002(5)
C6S 0.023(6) 0.043(6) 0.028(6) -0.005(5) -0.002(5) 0.002(5)
C7S 0.033(6) 0.028(5) 0.038(6) -0.002(5) 0.014(5) 0.002(4)
C8S 0.045(7) 0.029(6) 0.049(7) 0.000(5) 0.021(6) 0.003(5)
C9S 0.054(8) 0.030(6) 0.070(9) 0.015(6) 0.028(7) 0.010(5)
C1S1 0.075(10) 0.031(7) 0.059(8) 0.006(6) 0.022(8) 0.014(6)
C1S2 0.065(10) 0.041(7) 0.070(10) 0.001(7) 0.010(8) 0.018(7)
C1S3 0.063(10) 0.060(10) 0.099(13) 0.006(9) 0.006(9) 0.016(8)
C1S4 0.093(15) 0.093(14) 0.126(17) 0.047(13) 0.024(13) 0.045(12)
C1S5 0.128(18) 0.069(12) 0.16(2) 0.075(13) 0.057(16) 0.045(12)
C1S6 0.078(12) 0.062(10) 0.118(14) 0.047(10) 0.033(11) 0.019(8)
C2S1 0.055(8) 0.042(7) 0.050(8) -0.006(6) 0.012(7) -0.011(6)
C2S2 0.091(13) 0.061(10) 0.117(15) 0.034(10) 0.044(11) 0.011(9)
C2S3 0.13(2) 0.075(13) 0.19(3) 0.045(15) 0.081(19) 0.020(13)
C2S4 0.15(2) 0.070(12) 0.126(17) 0.013(12) 0.082(16) -0.018(12)
C2S5 0.098(13) 0.064(10) 0.116(15) -0.005(10) 0.062(12) -0.026(9)
C2S6 0.051(9) 0.060(9) 0.065(9) 0.006(7) 0.018(7) -0.012(7)
C3S1 0.038(7) 0.040(6) 0.038(7) -0.013(5) 0.003(6) 0.005(5)
C3S2 0.041(8) 0.086(11) 0.058(9) -0.028(8) -0.006(7) 0.008(7)
C3S3 0.073(11) 0.078(11) 0.066(10) -0.026(8) -0.001(9) -0.008(8)
C3S4 0.074(12) 0.121(15) 0.059(10) -0.053(10) 0.000(9) -0.004(10)
C3S5 0.062(11) 0.18(2) 0.090(13) -0.080(14) 0.022(10) 0.005(12)
C3S6 0.051(9) 0.098(12) 0.068(10) -0.048(9) 0.007(8) -0.016(8)
C4S1 0.044(7) 0.033(6) 0.048(7) 0.001(5) 0.022(6) 0.011(5)
C4S2 0.082(10) 0.046(7) 0.056(8) -0.001(6) 0.045(8) -0.002(7)
C4S3 0.105(13) 0.068(10) 0.050(9) -0.002(7) 0.044(9) -0.002(9)
C4S4 0.096(12) 0.062(9) 0.046(8) -0.009(7) 0.028(8) -0.002(8)
C4S5 0.082(11) 0.060(9) 0.063(9) -0.015(7) 0.034(9) -0.005(8)
C4S6 0.076(10) 0.052(8) 0.047(8) -0.017(6) 0.028(7) -0.005(7)
C5S1 0.058(8) 0.026(6) 0.043(7) 0.004(5) 0.019(6) 0.001(5)
C5S2 0.056(9) 0.041(7) 0.054(8) 0.003(6) 0.013(7) -0.013(6)
C5S3 0.063(10) 0.065(10) 0.074(10) 0.004(8) 0.013(8) -0.029(8)
C5S4 0.147(18) 0.050(9) 0.072(11) 0.002(8) 0.040(12) -0.046(10)
C5S5 0.126(16) 0.050(9) 0.069(11) 0.019(8) 0.016(11) -0.008(9)
C5S6 0.072(10) 0.043(8) 0.056(8) 0.008(6) 0.002(7) -0.006(7)
C1T 0.035(6) 0.026(5) 0.042(6) -0.006(5) 0.009(5) 0.005(4)
C2T 0.033(6) 0.021(5) 0.043(6) 0.002(5) 0.015(5) 0.005(4)
C3T 0.030(6) 0.036(6) 0.031(6) -0.005(5) 0.008(5) 0.003(4)
C4T 0.026(5) 0.025(5) 0.032(6) -0.002(4) 0.011(5) 0.004(4)
C5T 0.029(6) 0.034(6) 0.036(6) 0.002(5) 0.014(5) 0.000(4)
C6T 0.038(6) 0.039(6) 0.042(7) -0.008(5) 0.022(6) -0.007(5)
C7T 0.036(6) 0.030(6) 0.036(6) 0.000(5) 0.019(5) 0.006(5)
C8T1 0.043(7) 0.032(6) 0.044(7) -0.005(5) 0.024(6) -0.003(5)
C8TA 0.043(7) 0.032(6) 0.044(7) -0.005(5) 0.024(6) -0.003(5)
C10T 0.071(9) 0.032(6) 0.074(9) 0.000(6) 0.049(8) -0.002(6)
C2T1 0.061(8) 0.031(6) 0.062(8) -0.012(6) 0.030(7) 0.003(6)
C2T2 0.086(11) 0.033(7) 0.082(10) -0.009(7) 0.043(9) 0.004(7)
C2T3 0.090(12) 0.037(7) 0.075(10) -0.011(7) 0.031(9) 0.007(7)
C2T4 0.078(11) 0.040(7) 0.095(12) -0.013(8) 0.034(10) -0.005(7)
C2T5 0.099(12) 0.038(8) 0.111(13) -0.005(8) 0.061(11) -0.009(8)
C2T6 0.094(11) 0.036(7) 0.096(11) -0.021(7) 0.063(10) -0.015(7)
C11T 0.129(16) 0.027(7) 0.161(19) -0.015(10) 0.063(15) -0.008(9)
C12T 0.040(7) 0.036(6) 0.033(6) -0.004(5) 0.021(6) -0.002(5)
C3T1 0.033(6) 0.048(7) 0.030(6) 0.005(5) 0.006(5) -0.001(5)
C3T2 0.048(8) 0.074(9) 0.040(7) 0.008(6) 0.013(6) 0.003(7)
C3T3 0.058(10) 0.107(13) 0.039(8) 0.011(8) 0.000(7) 0.011(8)
C3T4 0.088(12) 0.086(11) 0.046(8) 0.018(8) 0.016(9) 0.003(9)
C3T5 0.055(9) 0.090(11) 0.047(8) 0.010(8) 0.011(7) -0.012(8)
C3T6 0.057(9) 0.058(8) 0.048(8) -0.001(6) 0.017(7) -0.003(6)
C13T 0.16(2) 0.137(19) 0.057(11) 0.042(12) 0.018(12) 0.002(15)

loop_
_atom_type_symbol
_atom_type_description
_atom_type_scat_dispersion_real
_atom_type_scat_dispersion_imag
_atom_type_scat_source
C C 0.0033 0.0016 'International Tables Vol C Tables 4.2.6.8 and 6.1.1.4'
H H 0.0000 0.0000 'International Tables Vol C Tables 4.2.6.8 and 6.1.1.4'
O O 0.0106 0.0060 'International Tables Vol C Tables 4.2.6.8 and 6.1.1.4'
P P 0.1023 0.0942 'International Tables Vol C Tables 4.2.6.8 and 6.1.1.4'
Cu Cu 0.3201 1.2651 'International Tables Vol C Tables 4.2.6.8 and 6.1.1.4'
I I -0.4742 1.8119 'International Tables Vol C Tables 4.2.6.8 and 6.1.1.4'
Hg Hg -2.3894 9.2266 'International Tables Vol C Tables 4.2.6.8 and 6.1.1.4'
Cl Cl 0.1484 0.1585 'International Tables Vol C Tables 4.2.6.8 and 6.1.1.4'

loop_
_geom_angle_atom_site_label_1
_geom_angle_atom_site_label_2
_geom_angle_atom_site_label_3
_geom_angle
_geom_angle_site_symmetry_1
_geom_angle_site_symmetry_3
_geom_angle_publ_flag
I2 Hg1 I1 102.77(3) . . ?
I2 Hg1 I4 118.94(3) . . ?
I1 Hg1 I4 113.67(3) . . ?
I2 Hg1 I4 113.23(3) . 3_576 ?
I1 Hg1 I4 113.65(3) . 3_576 ?
I4 Hg1 I4 95.14(3) . 3_576 ?
P1 Cu1 P4 121.58(13) . . ?
P1 Cu1 I3 112.17(10) . . ?
P4 Cu1 I3 113.24(9) . . ?
P1 Cu1 I1 108.30(9) . 3_576 ?
P4 Cu1 I1 102.26(9) . 3_576 ?
I3 Cu1 I1 95.06(5) . 3_576 ?
P3 Cu2 P2 120.29(12) . . ?
P3 Cu2 I3 115.41(10) . . ?
P2 Cu2 I3 113.95(10) . . ?
P3 Cu2 I2 105.67(9) . . ?
P2 Cu2 I2 103.19(9) . . ?
I3 Cu2 I2 92.94(5) . . ?
Hg1 I1 Cu1 111.73(4) . 3_576 ?
Hg1 I2 Cu2 111.60(4) . . ?
Cu1 I3 Cu2 128.94(6) . . ?
Hg1 I4 Hg1 84.86(3) . 3_576 ?
O1Q P1 C3Q1 96.7(4) . . ?
O1Q P1 C2Q1 102.4(4) . . ?
C3Q1 P1 C2Q1 101.4(4) . . ?
O1Q P1 Cu1 115.3(3) . . ?
C3Q1 P1 Cu1 118.0(3) . . ?
C2Q1 P1 Cu1 119.5(3) . . ?
O2Q P2 C4Q1 103.7(5) . . ?
O2Q P2 C5QA 96.6(9) . . ?
C4Q1 P2 C5QA 100.2(11) . . ?
O2Q P2 C5Q1 95.5(5) . . ?
C4Q1 P2 C5Q1 104.6(6) . . ?
C5QA P2 C5Q1 4.4(12) . . ?
O2Q P2 Cu2 119.2(3) . . ?
C4Q1 P2 Cu2 121.0(3) . . ?
C5QA P2 Cu2 112.0(10) . . ?
C5Q1 P2 Cu2 109.1(4) . . ?
O1S P3 C2S1 102.4(4) . . ?
O1S P3 C3S1 96.1(4) . . ?
C2S1 P3 C3S1 101.3(4) . . ?
O1S P3 Cu2 116.9(3) . . ?
C2S1 P3 Cu2 119.6(3) . . ?
C3S1 P3 Cu2 116.9(3) . . ?
O2S P4 C5S1 102.6(4) . . ?
O2S P4 C4S1 95.1(4) . . ?
C5S1 P4 C4S1 104.6(4) . . ?
O2S P4 Cu1 120.3(3) . . ?
C5S1 P4 Cu1 120.1(3) . . ?
C4S1 P4 Cu1 110.4(3) . . ?
C1Q O1Q P1 129.8(7) . . ?
C5Q O2Q P2 128.9(7) . . ?
C10R O1R C1R 117.2(9) . . ?
C12R O3R C5R 118.3(9) . . ?
C1S O1S P3 129.2(7) . . ?
C5S O2S P4 129.4(7) . . ?
C10T O1T C1T 118.7(8) . . ?
C12T O3T C5T 116.9(8) . . ?
O1Q C1Q C2Q 114.5(9) . . ?
O1Q C1Q C6Q 123.0(10) . . ?
C2Q C1Q C6Q 122.5(10) . . ?
C1Q C2Q C3Q 116.4(10) . . ?
C1Q C2Q C7Q 120.3(9) . . ?
C3Q C2Q C7Q 123.4(9) . . ?
C4Q C3Q C2Q 122.8(10) . . ?
C3Q C4Q C5Q 117.9(9) . . ?
C3Q C4Q C7T 122.7(9) . . ?
C5Q C4Q C7T 119.4(10) . . ?
C6Q C5Q O2Q 123.2(9) . . ?
C6Q C5Q C4Q 122.2(10) . . ?
O2Q C5Q C4Q 114.6(9) . . ?
C5Q C6Q C1Q 118.1(10) . . ?
C2Q C7Q C8Q 112.9(9) . . ?
C2Q C7Q C4R 112.5(8) . . ?
C8Q C7Q C4R 112.0(9) . . ?
C7Q C8Q C9Q 112.9(10) . . ?
C1Q1 C9Q C8Q 115.4(10) . . ?
C1Q2 C1Q1 C1Q6 120.0 . . ?
C1Q2 C1Q1 C9Q 120.6(11) . . ?
C1Q6 C1Q1 C9Q 119.4(11) . . ?
C1Q3 C1Q2 C1Q1 120.0 . . ?
C1Q2 C1Q3 C1Q4 120.0 . . ?
C1Q5 C1Q4 C1Q3 120.0 . . ?
C1Q4 C1Q5 C1Q6 120.0 . . ?
C1Q5 C1Q6 C1Q1 120.0 . . ?
C2Q2 C2Q1 C2Q6 120.0 . . ?
C2Q2 C2Q1 P1 122.9(5) . . ?
C2Q6 C2Q1 P1 117.0(5) . . ?
C2Q1 C2Q2 C2Q3 120.0 . . ?
C2Q4 C2Q3 C2Q2 120.0 . . ?
C2Q5 C2Q4 C2Q3 120.0 . . ?
C2Q4 C2Q5 C2Q6 120.0 . . ?
C2Q5 C2Q6 C2Q1 120.0 . . ?
C3Q2 C3Q1 C3Q6 120.0 . . ?
C3Q2 C3Q1 P1 118.4(5) . . ?
C3Q6 C3Q1 P1 121.5(5) . . ?
C3Q3 C3Q2 C3Q1 120.0 . . ?
C3Q2 C3Q3 C3Q4 120.0 . . ?
C3Q5 C3Q4 C3Q3 120.0 . . ?
C3Q4 C3Q5 C3Q6 120.0 . . ?
C3Q5 C3Q6 C3Q1 120.0 . . ?
C4Q2 C4Q1 C4Q6 123.2(13) . . ?
C4Q2 C4Q1 P2 117.3(10) . . ?
C4Q6 C4Q1 P2 118.4(10) . . ?
C4Q1 C4Q2 C4Q3 118.1(11) . . ?
C4Q4 C4Q3 C4Q2 117.5(12) . . ?
C4Q5 C4Q4 C4Q3 124.9(18) . . ?
C4Q4 C4Q5 C4Q6 116.3(13) . . ?
C4Q1 C4Q6 C4Q5 119.2(10) . . ?
C5Q6 C5Q1 C5Q2 124.0(9) . . ?
C5Q6 C5Q1 P2 115.7(11) . . ?
C5Q2 C5Q1 P2 119.7(4) . . ?
C5Q1 C5Q2 C5Q3 116.6(7) . . ?
C5Q4 C5Q3 C5Q2 120.3(12) . . ?
C5Q5 C5Q4 C5Q3 120.8(17) . . ?
C5Q4 C5Q5 C5Q6 119.6(12) . . ?
C5Q1 C5Q6 C5Q5 118.2(9) . . ?
C5QB C5QA C5QF 123.7(16) . . ?
C5QB C5QA P2 117(2) . . ?
C5QF C5QA P2 119.6(17) . . ?
C5QA C5QB C5QC 118.1(12) . . ?
C5QD C5QC C5QB 118.6(13) . . ?
C5QC C5QD C5QE 123.2(18) . . ?
C5QD C5QE C5QF 118.1(12) . . ?
C5QA C5QF C5QE 118.3(11) . . ?
C6R C1R C2R 121.7(10) . . ?
C6R C1R O1R 121.4(10) . . ?
C2R C1R O1R 116.8(10) . . ?
C3R C2R C1R 116.1(10) . . ?
C3R C2R C7R 123.2(9) . . ?
C1R C2R C7R 120.6(10) . . ?
C2R C3R C4R 123.8(10) . . ?
C5R C4R C3R 115.7(10) . . ?
C5R C4R C7Q 121.7(9) . . ?
C3R C4R C7Q 122.5(9) . . ?
C6R C5R C4R 122.4(10) . . ?
C6R C5R O3R 119.2(10) . . ?
C4R C5R O3R 118.2(9) . . ?
C5R C6R C1R 120.2(11) . . ?
C4S C7R C2R 112.6(8) . . ?
C4S C7R C8R 114.2(9) . . ?
C2R C7R C8R 110.4(9) . . ?
C7R C8R C9R 114.2(10) . . ?
C1R1 C9R C8R 112.3(10) . . ?
C1R2 C1R1 C1R6 120.0 . . ?
C1R2 C1R1 C9R 118.7(8) . . ?
C1R6 C1R1 C9R 121.2(8) . . ?
C1R3 C1R2 C1R1 120.0 . . ?
C1R2 C1R3 C1R4 120.0 . . ?
C1R3 C1R4 C1R5 120.0 . . ?
C1R6 C1R5 C1R4 120.0 . . ?
C1R5 C1R6 C1R1 120.0 . . ?
O2R C10R O1R 124.8(11) . . ?
O2R C10R C2R1 123.6(11) . . ?
O1R C10R C2R1 111.7(11) . . ?
C2R2 C2R1 C2R6 120.0 . . ?
C2R2 C2R1 C10R 117.0(7) . . ?
C2R6 C2R1 C10R 123.0(7) . . ?
C2R1 C2R2 C2R3 120.0 . . ?
C2R4 C2R3 C2R2 120.0 . . ?
C2R5 C2R4 C2R3 120.0 . . ?
C2R5 C2R4 C11R 118.7(9) . . ?
C2R3 C2R4 C11R 121.3(9) . . ?
C2R6 C2R5 C2R4 120.0 . . ?
C2R5 C2R6 C2R1 120.0 . . ?
O4R C12R O3R 123.2(11) . . ?
O4R C12R C3R1 124.5(11) . . ?
O3R C12R C3R1 112.3(11) . . ?
C3R2 C3R1 C3R6 120.0 . . ?
C3R2 C3R1 C12R 122.0(8) . . ?
C3R6 C3R1 C12R 118.0(8) . . ?
C3R1 C3R2 C3R3 120.0 . . ?
C3R4 C3R3 C3R2 120.0 . . ?
C3R5 C3R4 C3R3 120.0 . . ?
C3R5 C3R4 C13R 120.8(11) . . ?
C3R3 C3R4 C13R 119.2(11) . . ?
C3R4 C3R5 C3R6 120.0 . . ?
C3R5 C3R6 C3R1 120.0 . . ?
C6S C1S C2S 122.7(10) . . ?
C6S C1S O1S 123.0(9) . . ?
C2S C1S O1S 114.3(9) . . ?
C3S C2S C1S 117.4(9) . . ?
C3S C2S C7S 122.0(9) . . ?
C1S C2S C7S 120.6(9) . . ?
C2S C3S C4S 123.1(10) . . ?
C5S C4S C3S 116.4(9) . . ?
C5S C4S C7R 120.5(9) . . ?
C3S C4S C7R 123.1(9) . . ?
C4S C5S C6S 122.7(10) . . ?
C4S C5S O2S 113.9(9) . . ?
C6S C5S O2S 123.3(10) . . ?
C1S C6S C5S 117.7(10) . . ?
C2S C7S C8S 114.9(9) . . ?
C2S C7S C2T 110.2(8) . . ?
C8S C7S C2T 111.9(8) . . ?
C9S C8S C7S 111.6(9) . . ?
C1S1 C9S C8S 116.2(10) . . ?
C1S2 C1S1 C1S6 120.0 . . ?
C1S2 C1S1 C9S 122.8(7) . . ?
C1S6 C1S1 C9S 117.2(7) . . ?
C1S3 C1S2 C1S1 120.0 . . ?
C1S4 C1S3 C1S2 120.0 . . ?
C1S3 C1S4 C1S5 120.0 . . ?
C1S6 C1S5 C1S4 120.0 . . ?
C1S5 C1S6 C1S1 120.0 . . ?
C2S2 C2S1 C2S6 120.0 . . ?
C2S2 C2S1 P3 121.2(5) . . ?
C2S6 C2S1 P3 118.6(5) . . ?
C2S1 C2S2 C2S3 120.0 . . ?
C2S4 C2S3 C2S2 120.0 . . ?
C2S5 C2S4 C2S3 120.0 . . ?
C2S4 C2S5 C2S6 120.0 . . ?
C2S5 C2S6 C2S1 120.0 . . ?
C3S2 C3S1 C3S6 120.0 . . ?
C3S2 C3S1 P3 117.7(5) . . ?
C3S6 C3S1 P3 122.3(5) . . ?
C3S1 C3S2 C3S3 120.0 . . ?
C3S4 C3S3 C3S2 120.0 . . ?
C3S3 C3S4 C3S5 120.0 . . ?
C3S4 C3S5 C3S6 120.0 . . ?
C3S5 C3S6 C3S1 120.0 . . ?
C4S2 C4S1 C4S6 120.0 . . ?
C4S2 C4S1 P4 121.2(4) . . ?
C4S6 C4S1 P4 118.8(4) . . ?
C4S1 C4S2 C4S3 120.0 . . ?
C4S2 C4S3 C4S4 120.0 . . ?
C4S5 C4S4 C4S3 120.0 . . ?
C4S4 C4S5 C4S6 120.0 . . ?
C4S5 C4S6 C4S1 120.0 . . ?
C5S2 C5S1 C5S6 120.0 . . ?
C5S2 C5S1 P4 119.5(5) . . ?
C5S6 C5S1 P4 120.2(5) . . ?
C5S1 C5S2 C5S3 120.0 . . ?
C5S2 C5S3 C5S4 120.0 . . ?
C5S5 C5S4 C5S3 120.0 . . ?
C5S6 C5S5 C5S4 120.0 . . ?
C5S5 C5S6 C5S1 120.0 . . ?
C6T C1T C2T 122.2(9) . . ?
C6T C1T O1T 120.0(9) . . ?
C2T C1T O1T 117.5(9) . . ?
C1T C2T C3T 118.2(10) . . ?
C1T C2T C7S 119.3(9) . . ?
C3T C2T C7S 122.5(9) . . ?
C4T C3T C2T 122.8(10) . . ?
C3T C4T C5T 116.2(9) . . ?
C3T C4T C7T 123.5(9) . . ?
C5T C4T C7T 120.2(9) . . ?
C4T C5T C6T 122.3(9) . . ?
C4T C5T O3T 119.7(9) . . ?
C6T C5T O3T 117.6(9) . . ?
C1T C6T C5T 118.1(10) . . ?
C4T C7T C4Q 112.9(8) . . ?
C4T C7T C8T1 109.2(8) . . ?
C4Q C7T C8T1 114.5(9) . . ?
C7T C8T1 C9T1 111.7(16) . . ?
C1T1 C9T1 C8T1 109.8(17) . . ?
C1T2 C1T1 C1T6 122.4(14) . . ?
C1T2 C1T1 C9T1 112.4(19) . . ?
C1T6 C1T1 C9T1 125(2) . . ?
C1T1 C1T2 C1T3 119.4(11) . . ?
C1T4 C1T3 C1T2 117.4(12) . . ?
C1T5 C1T4 C1T3 123.3(18) . . ?
C1T4 C1T5 C1T6 118.5(12) . . ?
C1T1 C1T6 C1T5 118.9(11) . . ?
C1TB C1TA C1TF 124.8(18) . . ?
C1TB C1TA C9TA 124(3) . . ?
C1TF C1TA C9TA 111(3) . . ?
C1TA C1TB C1TC 117.5(13) . . ?
C1TD C1TC C1TB 118.1(14) . . ?
C1TC C1TD C1TE 124(2) . . ?
C1TD C1TE C1TF 117.7(14) . . ?
C1TA C1TF C1TE 118.0(13) . . ?
O2T C10T O1T 123.8(11) . . ?
O2T C10T C2T1 123.9(11) . . ?
O1T C10T C2T1 112.1(9) . . ?
C2T2 C2T1 C2T6 120.0 . . ?
C2T2 C2T1 C10T 117.7(7) . . ?
C2T6 C2T1 C10T 122.2(7) . . ?
C2T1 C2T2 C2T3 120.0 . . ?
C2T4 C2T3 C2T2 120.0 . . ?
C2T5 C2T4 C2T3 120.0 . . ?
C2T5 C2T4 C11T 120.4(9) . . ?
C2T3 C2T4 C11T 119.6(9) . . ?
C2T4 C2T5 C2T6 120.0 . . ?
C2T5 C2T6 C2T1 120.0 . . ?
O4T C12T O3T 123.2(10) . . ?
O4T C12T C3T1 126.2(9) . . ?
O3T C12T C3T1 110.6(9) . . ?
C3T2 C3T1 C3T6 120.0 . . ?
C3T2 C3T1 C12T 123.2(6) . . ?
C3T6 C3T1 C12T 116.7(6) . . ?
C3T3 C3T2 C3T1 120.0 . . ?
C3T2 C3T3 C3T4 120.0 . . ?
C3T5 C3T4 C3T3 120.0 . . ?
C3T5 C3T4 C13T 120.2(11) . . ?
C3T3 C3T4 C13T 119.8(11) . . ?
C3T4 C3T5 C3T6 120.0 . . ?
C3T5 C3T6 C3T1 120.0 . . ?
Cl30 C300 Cl31 108.0(12) . . ?
Cl33 C301 Cl32 114(2) . . ?
Cl40 C400 Cl41 108.3(18) . . ?
C501 C500 Cl50 100(3) . . ?
C500 C501 Cl51 114(3) . . ?

loop_
_geom_bond_atom_site_label_1
_geom_bond_atom_site_label_2
_geom_bond_distance
_geom_bond_site_symmetry_2
_geom_bond_publ_flag
Hg1 I2 2.7720(9) . ?
Hg1 I1 2.7746(10) . ?
Hg1 I4 2.8320(10) . ?
Hg1 I4 2.9069(10) 3_576 ?
Cu1 P1 2.229(3) . ?
Cu1 P4 2.237(3) . ?
Cu1 I3 2.5289(16) . ?
Cu1 I1 2.8119(16) 3_576 ?
Cu2 P3 2.235(3) . ?
Cu2 P2 2.243(3) . ?
Cu2 I3 2.5392(16) . ?
Cu2 I2 2.7723(16) . ?
I1 Cu1 2.8119(16) 3_576 ?
I4 Hg1 2.9069(10) 3_576 ?
P1 O1Q 1.633(8) . ?
P1 C3Q1 1.809(6) . ?
P1 C2Q1 1.824(7) . ?
P2 O2Q 1.635(8) . ?
P2 C4Q1 1.805(10) . ?
P2 C5QA 1.805(14) . ?
P2 C5Q1 1.837(11) . ?
P3 O1S 1.637(8) . ?
P3 C2S1 1.812(7) . ?
P3 C3S1 1.819(6) . ?
P4 O2S 1.642(8) . ?
P4 C5S1 1.800(6) . ?
P4 C4S1 1.810(6) . ?
O1Q C1Q 1.384(12) . ?
O2Q C5Q 1.384(12) . ?
O1R C10R 1.353(15) . ?
O1R C1R 1.404(13) . ?
O2R C10R 1.212(15) . ?
O3R C12R 1.332(14) . ?
O3R C5R 1.425(12) . ?
O4R C12R 1.220(15) . ?
O1S C1S 1.390(12) . ?
O2S C5S 1.399(12) . ?
O1T C10T 1.336(14) . ?
O1T C1T 1.418(12) . ?
O2T C10T 1.189(14) . ?
O3T C12T 1.368(12) . ?
O3T C5T 1.411(12) . ?
O4T C12T 1.195(13) . ?
C1Q C2Q 1.389(15) . ?
C1Q C6Q 1.411(15) . ?
C2Q C3Q 1.414(14) . ?
C2Q C7Q 1.521(14) . ?
C3Q C4Q 1.388(15) . ?
C4Q C5Q 1.393(14) . ?
C4Q C7T 1.525(14) . ?
C5Q C6Q 1.375(14) . ?
C7Q C8Q 1.531(14) . ?
C7Q C4R 1.539(15) . ?
C8Q C9Q 1.547(17) . ?
C9Q C1Q1 1.489(17) . ?
C1Q1 C1Q2 1.3900 . ?
C1Q1 C1Q6 1.3900 . ?
C1Q2 C1Q3 1.3900 . ?
C1Q3 C1Q4 1.3900 . ?
C1Q4 C1Q5 1.3900 . ?
C1Q5 C1Q6 1.3900 . ?
C2Q1 C2Q2 1.3900 . ?
C2Q1 C2Q6 1.3900 . ?
C2Q2 C2Q3 1.3900 . ?
C2Q3 C2Q4 1.3900 . ?
C2Q4 C2Q5 1.3900 . ?
C2Q5 C2Q6 1.3900 . ?
C3Q1 C3Q2 1.3900 . ?
C3Q1 C3Q6 1.3900 . ?
C3Q2 C3Q3 1.3900 . ?
C3Q3 C3Q4 1.3900 . ?
C3Q4 C3Q5 1.3900 . ?
C3Q5 C3Q6 1.3900 . ?
C4Q1 C4Q2 1.377(13) . ?
C4Q1 C4Q6 1.392(13) . ?
C4Q2 C4Q3 1.428(16) . ?
C4Q3 C4Q4 1.391(15) . ?
C4Q4 C4Q5 1.377(15) . ?
C4Q5 C4Q6 1.425(16) . ?
C4QB C4QC 1.426(16) . ?
C4QE C4QF 1.441(15) . ?
C5Q1 C5Q6 1.390(13) . ?
C5Q1 C5Q2 1.3900 . ?
C5Q2 C5Q3 1.445(15) . ?
C5Q3 C5Q4 1.403(15) . ?
C5Q4 C5Q5 1.395(15) . ?
C5Q5 C5Q6 1.426(15) . ?
C5QA C5QB 1.383(14) . ?
C5QA C5QF 1.385(14) . ?
C5QB C5QC 1.424(16) . ?
C5QC C5QD 1.389(16) . ?
C5QD C5QE 1.391(15) . ?
C5QE C5QF 1.427(15) . ?
C1R C6R 1.359(16) . ?
C1R C2R 1.394(15) . ?
C2R C3R 1.381(15) . ?
C2R C7R 1.521(15) . ?
C3R C4R 1.401(14) . ?
C4R C5R 1.383(15) . ?
C5R C6R 1.352(16) . ?
C7R C4S 1.514(14) . ?
C7R C8R 1.533(14) . ?
C8R C9R 1.556(16) . ?
C9R C1R1 1.485(14) . ?
C1R1 C1R2 1.3900 . ?
C1R1 C1R6 1.3900 . ?
C1R2 C1R3 1.3900 . ?
C1R3 C1R4 1.3900 . ?
C1R4 C1R5 1.3900 . ?
C1R5 C1R6 1.3900 . ?
C10R C2R1 1.515(13) . ?
C2R1 C2R2 1.3900 . ?
C2R1 C2R6 1.3900 . ?
C2R2 C2R3 1.3900 . ?
C2R3 C2R4 1.3900 . ?
C2R4 C2R5 1.3900 . ?
C2R4 C11R 1.514(14) . ?
C2R5 C2R6 1.3900 . ?
C12R C3R1 1.484(14) . ?
C3R1 C3R2 1.3900 . ?
C3R1 C3R6 1.3900 . ?
C3R2 C3R3 1.3900 . ?
C3R3 C3R4 1.3900 . ?
C3R4 C3R5 1.3900 . ?
C3R4 C13R 1.517(17) . ?
C3R5 C3R6 1.3900 . ?
C1S C6S 1.375(14) . ?
C1S C2S 1.381(14) . ?
C2S C3S 1.372(15) . ?
C2S C7S 1.532(14) . ?
C3S C4S 1.406(14) . ?
C4S C5S 1.376(15) . ?
C5S C6S 1.393(15) . ?
C7S C8S 1.544(15) . ?
C7S C2T 1.558(14) . ?
C8S C9S 1.527(15) . ?
C9S C1S1 1.515(13) . ?
C1S1 C1S2 1.3900 . ?
C1S1 C1S6 1.3900 . ?
C1S2 C1S3 1.3900 . ?
C1S3 C1S4 1.3900 . ?
C1S4 C1S5 1.3900 . ?
C1S5 C1S6 1.3900 . ?
C2S1 C2S2 1.3900 . ?
C2S1 C2S6 1.3900 . ?
C2S2 C2S3 1.3900 . ?
C2S3 C2S4 1.3900 . ?
C2S4 C2S5 1.3900 . ?
C2S5 C2S6 1.3900 . ?
C3S1 C3S2 1.3900 . ?
C3S1 C3S6 1.3900 . ?
C3S2 C3S3 1.3900 . ?
C3S3 C3S4 1.3900 . ?
C3S4 C3S5 1.3900 . ?
C3S5 C3S6 1.3900 . ?
C4S1 C4S2 1.3900 . ?
C4S1 C4S6 1.3900 . ?
C4S2 C4S3 1.3900 . ?
C4S3 C4S4 1.3900 . ?
C4S4 C4S5 1.3900 . ?
C4S5 C4S6 1.3900 . ?
C5S1 C5S2 1.3900 . ?
C5S1 C5S6 1.3900 . ?
C5S2 C5S3 1.3900 . ?
C5S3 C5S4 1.3900 . ?
C5S4 C5S5 1.3900 . ?
C5S5 C5S6 1.3900 . ?
C1T C6T 1.365(15) . ?
C1T C2T 1.377(15) . ?
C2T C3T 1.398(14) . ?
C3T C4T 1.387(14) . ?
C4T C5T 1.401(14) . ?
C4T C7T 1.510(13) . ?
C5T C6T 1.409(15) . ?
C7T C8T1 1.544(15) . ?
C8T1 C9T1 1.551(17) . ?
C9T1 C1T1 1.514(17) . ?
C1T1 C1T2 1.388(13) . ?
C1T1 C1T6 1.389(13) . ?
C1T2 C1T3 1.432(15) . ?
C1T3 C1T4 1.394(15) . ?
C1T4 C1T5 1.392(15) . ?
C1T5 C1T6 1.420(15) . ?
C9TA C1TA 1.534(19) . ?
C1TA C1TB 1.375(15) . ?
C1TA C1TF 1.384(15) . ?
C1TB C1TC 1.428(17) . ?
C1TC C1TD 1.388(16) . ?
C1TD C1TE 1.390(16) . ?
C1TE C1TF 1.419(16) . ?
C10T C2T1 1.491(13) . ?
C2T1 C2T2 1.3900 . ?
C2T1 C2T6 1.3900 . ?
C2T2 C2T3 1.3900 . ?
C2T3 C2T4 1.3900 . ?
C2T4 C2T5 1.3900 . ?
C2T4 C11T 1.505(14) . ?
C2T5 C2T6 1.3900 . ?
C12T C3T1 1.468(12) . ?
C3T1 C3T2 1.3900 . ?
C3T1 C3T6 1.3900 . ?
C3T2 C3T3 1.3900 . ?
C3T3 C3T4 1.3900 . ?
C3T4 C3T5 1.3900 . ?
C3T4 C13T 1.583(16) . ?
C3T5 C3T6 1.3900 . ?
C300 Cl30 1.754(17) . ?
C300 Cl31 1.761(17) . ?
C301 Cl33 1.719(19) . ?
C301 Cl32 1.761(19) . ?
C400 Cl40 1.724(19) . ?
C400 Cl41 1.747(19) . ?
Cl51 C501 1.753(19) . ?
Cl50 C500 1.735(18) . ?
C500 C501 1.43(3) . ?
